data_4132562
loop_
_publ_author_name
'Wu, Pengcheng'
'Yap, Glenn P. A.'
'Theopold, Klaus H.'

_publ_section_title
;
 Structure and Reactivity of Chromium(VI) Alkylidenes.
;
_journal_issue 23
_journal_name_full 'Journal of the American Chemical Society'
_journal_page_first 7088
_journal_page_last 7091
_journal_paper_doi 10.1021/jacs.8b04882
_journal_volume 140
_journal_year 2018
_chemical_formula_sum 'C52 H71 Cr N2 P'
_chemical_formula_weight 807.07
_space_group_crystal_system orthorhombic
_space_group_IT_number 19
_space_group_name_Hall 'P 2ac 2ab'
_space_group_name_H-M_alt 'P 21 21 21'
_atom_sites_solution_hydrogens mixed
_audit_creation_method SHELXL-2014/7
_cell_angle_alpha 90
_cell_angle_beta 90
_cell_angle_gamma 90
_cell_formula_units_Z 4
_cell_length_a 12.4593(4)
_cell_length_b 12.8057(4)
_cell_length_c 30.8680(10)
_cell_measurement_reflns_used 3142
_cell_measurement_temperature 200(2)
_cell_measurement_theta_max 21.68
_cell_measurement_theta_min 2.28
_cell_volume 4925.0(3)
_computing_cell_refinement 'Bruker SAINT'
_computing_data_collection 'Bruker APEX2'
_computing_data_reduction 'Bruker SAINT'
_computing_molecular_graphics 'Bruker SHELXTL'
_computing_publication_material 'Bruker SHELXTL'
_computing_structure_refinement 'SHELXL-2014/7 (Sheldrick, 2014)'
_computing_structure_solution 'SHELXS-97 (Sheldrick 2008)'
_diffrn_ambient_temperature 200(2)
_diffrn_detector_area_resol_mean 8.33
_diffrn_measured_fraction_theta_full 0.999
_diffrn_measured_fraction_theta_max 0.991
_diffrn_measurement_device_type 'Bruker AXS APEX diffractometer'
_diffrn_measurement_method '\f and \w scans'
_diffrn_radiation_type MoK\a
_diffrn_radiation_wavelength 0.71073
_diffrn_reflns_av_R_equivalents 0.0679
_diffrn_reflns_av_unetI/netI 0.0996
_diffrn_reflns_Laue_measured_fraction_full 0.999
_diffrn_reflns_Laue_measured_fraction_max 0.991
_diffrn_reflns_limit_h_max 16
_diffrn_reflns_limit_h_min -16
_diffrn_reflns_limit_k_max 16
_diffrn_reflns_limit_k_min -13
_diffrn_reflns_limit_l_max 28
_diffrn_reflns_limit_l_min -39
_diffrn_reflns_number 31517
_diffrn_reflns_point_group_measured_fraction_full 1.000
_diffrn_reflns_point_group_measured_fraction_max 0.993
_diffrn_reflns_theta_full 25.242
_diffrn_reflns_theta_max 27.556
_diffrn_reflns_theta_min 1.722
_exptl_absorpt_coefficient_mu 0.298
_exptl_absorpt_correction_T_max 0.7456
_exptl_absorpt_correction_T_min 0.6605
_exptl_absorpt_correction_type multi-scan
_exptl_absorpt_process_details 'APEX2 (Bruker, 2007)'
_exptl_crystal_colour orange
_exptl_crystal_density_diffrn 1.088
_exptl_crystal_description plate
_exptl_crystal_F_000 1744
_exptl_crystal_size_max 0.373
_exptl_crystal_size_mid 0.286
_exptl_crystal_size_min 0.110
_refine_diff_density_max 0.634
_refine_diff_density_min -0.259
_refine_diff_density_rms 0.050
_refine_ls_abs_structure_details
; 
 Refined as an inversion twin. 
;
_refine_ls_abs_structure_Flack 0.27(3)
_refine_ls_extinction_method none
_refine_ls_goodness_of_fit_ref 0.969
_refine_ls_hydrogen_treatment mixed
_refine_ls_matrix_type full
_refine_ls_number_parameters 475
_refine_ls_number_reflns 11229
_refine_ls_number_restraints 0
_refine_ls_restrained_S_all 0.969
_refine_ls_R_factor_all 0.1055
_refine_ls_R_factor_gt 0.0642
_refine_ls_shift/su_max 0.000
_refine_ls_shift/su_mean 0.000
_refine_ls_structure_factor_coef Fsqd
_refine_ls_weighting_details 'w=1/[\s^2^(Fo^2^)+(0.0534P)^2^] where P=(Fo^2^+2Fc^2^)/3'
_refine_ls_weighting_scheme calc
_refine_ls_wR_factor_gt 0.1181
_refine_ls_wR_factor_ref 0.1339
_reflns_Friedel_coverage 0.810
_reflns_Friedel_fraction_full 1.000
_reflns_Friedel_fraction_max 0.995
_reflns_number_gt 7258
_reflns_number_total 11229
_reflns_threshold_expression 'I > 2\s(I)'
_cod_data_source_file ja8b04882_si_003.cif
_cod_data_source_block kla0756a_sq
_cod_database_code 4132562
_shelx_shelxl_version_number 2014/7
_shelx_space_group_comment
; 
The symmetry employed for this shelxl refinement is uniquely defined 
by the following loop, which should always be used as a source of 
symmetry information in preference to the above space-group names. 
They are only intended as comments. 
;
_shelx_estimated_absorpt_t_min 0.897
_shelx_estimated_absorpt_t_max 0.968

loop_
_space_group_symop_operation_xyz
'x, y, z'
'-x+1/2, -y, z+1/2'
'-x, y+1/2, -z+1/2'
'x+1/2, -y+1/2, -z'

loop_
_atom_site_label
_atom_site_type_symbol
_atom_site_fract_x
_atom_site_fract_y
_atom_site_fract_z
_atom_site_U_iso_or_equiv
_atom_site_adp_type
_atom_site_occupancy
_atom_site_site_symmetry_order
_atom_site_calc_flag
_atom_site_refinement_flags_posn
_atom_site_refinement_flags_adp
Cr1 Cr 0.23625(5) 0.74661(5) 0.35426(2) 0.03432(19) Uani 1 1 d . .
P1 P 0.19659(8) 0.64914(9) 0.29120(4) 0.0322(3) Uani 1 1 d . .
N1 N 0.3619(3) 0.7917(3) 0.34955(12) 0.0345(8) Uani 1 1 d . .
N2 N 0.1919(3) 0.6777(3) 0.39599(11) 0.0375(9) Uani 1 1 d . .
C1 C 0.1450(4) 0.8592(4) 0.34742(17) 0.0481(12) Uani 1 1 d . .
H1 H 0.179(3) 0.919(4) 0.3299(14) 0.048 Uiso 1 1 d . U
C2 C 0.0482(4) 0.9049(5) 0.37041(18) 0.0599(16) Uani 1 1 d . .
C3 C -0.0206(5) 0.8215(6) 0.3920(2) 0.087(2) Uani 1 1 d . .
H3A H -0.0496 0.7745 0.3698 0.130 Uiso 1 1 calc R U
H3B H -0.0798 0.8548 0.4076 0.130 Uiso 1 1 calc R U
H3C H 0.0235 0.7814 0.4124 0.130 Uiso 1 1 calc R U
C4 C 0.0915(6) 0.9805(6) 0.4050(3) 0.119(3) Uani 1 1 d . .
H4A H 0.1290 0.9408 0.4275 0.178 Uiso 1 1 calc R U
H4B H 0.0316 1.0190 0.4180 0.178 Uiso 1 1 calc R U
H4C H 0.1416 1.0298 0.3915 0.178 Uiso 1 1 calc R U
C5 C -0.0210(5) 0.9655(5) 0.3388(2) 0.084(2) Uani 1 1 d . .
H5A H 0.0229 1.0179 0.3240 0.126 Uiso 1 1 calc R U
H5B H -0.0791 1.0003 0.3546 0.126 Uiso 1 1 calc R U
H5C H -0.0517 0.9174 0.3175 0.126 Uiso 1 1 calc R U
C6 C 0.5520(3) 0.7510(4) 0.35819(13) 0.0384(10) Uani 1 1 d . .
C7 C 0.6558(4) 0.7893(4) 0.36401(16) 0.0531(14) Uani 1 1 d . .
H7 H 0.7141 0.7415 0.3649 0.064 Uiso 1 1 calc R U
C8 C 0.6761(4) 0.8945(5) 0.36851(16) 0.0543(14) Uani 1 1 d . .
H8 H 0.7475 0.9186 0.3726 0.065 Uiso 1 1 calc R U
C9 C 0.5932(4) 0.9640(4) 0.36706(16) 0.0518(14) Uani 1 1 d . .
H9 H 0.6086 1.0363 0.3701 0.062 Uiso 1 1 calc R U
C10 C 0.4874(4) 0.9336(4) 0.36128(15) 0.0403(11) Uani 1 1 d . .
C11 C 0.4671(3) 0.8252(3) 0.35623(14) 0.0354(10) Uani 1 1 d . .
C12 C 0.5292(3) 0.6375(3) 0.35047(16) 0.0411(11) Uani 1 1 d . .
H12 H 0.4539 0.6236 0.3602 0.049 Uiso 1 1 calc R U
C13 C 0.5348(4) 0.6149(4) 0.30233(16) 0.0539(14) Uani 1 1 d . .
H13A H 0.4813 0.6572 0.2871 0.081 Uiso 1 1 calc R U
H13B H 0.5203 0.5407 0.2973 0.081 Uiso 1 1 calc R U
H13C H 0.6066 0.6322 0.2915 0.081 Uiso 1 1 calc R U
C14 C 0.6034(5) 0.5641(4) 0.37581(18) 0.0652(17) Uani 1 1 d . .
H14A H 0.6755 0.5662 0.3632 0.098 Uiso 1 1 calc R U
H14B H 0.5753 0.4927 0.3743 0.098 Uiso 1 1 calc R U
H14C H 0.6067 0.5865 0.4061 0.098 Uiso 1 1 calc R U
C15 C 0.3961(4) 1.0105(4) 0.35930(17) 0.0492(13) Uani 1 1 d . .
H15 H 0.3299 0.9736 0.3693 0.059 Uiso 1 1 calc R U
C16 C 0.3775(6) 1.0442(5) 0.3132(2) 0.091(2) Uani 1 1 d . .
H16A H 0.3165 1.0924 0.3121 0.136 Uiso 1 1 calc R U
H16B H 0.3619 0.9828 0.2953 0.136 Uiso 1 1 calc R U
H16C H 0.4419 1.0792 0.3022 0.136 Uiso 1 1 calc R U
C17 C 0.4122(6) 1.1050(5) 0.3885(2) 0.097(2) Uani 1 1 d . .
H17A H 0.4744 1.1450 0.3784 0.146 Uiso 1 1 calc R U
H17B H 0.4244 1.0816 0.4183 0.146 Uiso 1 1 calc R U
H17C H 0.3480 1.1492 0.3874 0.146 Uiso 1 1 calc R U
C18 C 0.2210(4) 0.6703(4) 0.47326(16) 0.0572(14) Uani 1 1 d . .
C19 C 0.1952(5) 0.6254(5) 0.51290(18) 0.0739(18) Uani 1 1 d . .
H19 H 0.2265 0.6522 0.5387 0.089 Uiso 1 1 calc R U
C20 C 0.1254(5) 0.5429(6) 0.51541(19) 0.082(2) Uani 1 1 d . .
H20 H 0.1097 0.5124 0.5427 0.099 Uiso 1 1 calc R U
C21 C 0.0781(5) 0.5043(5) 0.47862(18) 0.0664(17) Uani 1 1 d . .
H21 H 0.0295 0.4474 0.4810 0.080 Uiso 1 1 calc R U
C22 C 0.0993(4) 0.5462(4) 0.43814(16) 0.0488(13) Uani 1 1 d . .
C23 C 0.1716(4) 0.6299(4) 0.43518(15) 0.0443(12) Uani 1 1 d . .
C24 C 0.2981(5) 0.7601(6) 0.47107(17) 0.0805(19) Uani 1 1 d . .
H24 H 0.2846 0.7976 0.4432 0.097 Uiso 1 1 calc R U
C25 C 0.4120(5) 0.7199(7) 0.4697(3) 0.113(3) Uani 1 1 d . .
H25A H 0.4301 0.6883 0.4977 0.170 Uiso 1 1 calc R U
H25B H 0.4611 0.7780 0.4638 0.170 Uiso 1 1 calc R U
H25C H 0.4187 0.6674 0.4468 0.170 Uiso 1 1 calc R U
C26 C 0.2864(8) 0.8393(6) 0.5074(2) 0.134(3) Uani 1 1 d . .
H26A H 0.2108 0.8595 0.5102 0.201 Uiso 1 1 calc R U
H26B H 0.3297 0.9012 0.5008 0.201 Uiso 1 1 calc R U
H26C H 0.3110 0.8083 0.5347 0.201 Uiso 1 1 calc R U
C27 C 0.0449(4) 0.5012(4) 0.39826(17) 0.0519(14) Uani 1 1 d . .
H27 H 0.0748 0.5374 0.3722 0.062 Uiso 1 1 calc R U
C28 C 0.0657(5) 0.3851(4) 0.3932(2) 0.0735(18) Uani 1 1 d . .
H28A H 0.1433 0.3724 0.3924 0.110 Uiso 1 1 calc R U
H28B H 0.0331 0.3603 0.3662 0.110 Uiso 1 1 calc R U
H28C H 0.0343 0.3475 0.4178 0.110 Uiso 1 1 calc R U
C29 C -0.0760(4) 0.5220(5) 0.3996(2) 0.0774(19) Uani 1 1 d . .
H29A H -0.1070 0.4886 0.4253 0.116 Uiso 1 1 calc R U
H29B H -0.1096 0.4933 0.3735 0.116 Uiso 1 1 calc R U
H29C H -0.0889 0.5974 0.4009 0.116 Uiso 1 1 calc R U
C30 C -0.0205(3) 0.6859(4) 0.28128(18) 0.0534(14) Uani 1 1 d . .
H30 H -0.0006 0.7573 0.2837 0.064 Uiso 1 1 calc R U
C31 C -0.1273(4) 0.6596(5) 0.2744(2) 0.0651(16) Uani 1 1 d . .
H31 H -0.1796 0.7130 0.2710 0.078 Uiso 1 1 calc R U
C32 C -0.1569(4) 0.5573(5) 0.27262(18) 0.0591(15) Uani 1 1 d . .
H32 H -0.2303 0.5396 0.2686 0.071 Uiso 1 1 calc R U
C33 C -0.0816(4) 0.4797(4) 0.27653(17) 0.0543(14) Uani 1 1 d . .
H33 H -0.1027 0.4085 0.2752 0.065 Uiso 1 1 calc R U
C34 C 0.0259(4) 0.5060(4) 0.28247(16) 0.0427(12) Uani 1 1 d . .
H34 H 0.0783 0.4525 0.2851 0.051 Uiso 1 1 calc R U
C35 C 0.0570(3) 0.6095(4) 0.28460(14) 0.0348(10) Uani 1 1 d . .
C36 C 0.1700(4) 0.6882(4) 0.20253(15) 0.0451(12) Uani 1 1 d . .
H36 H 0.1122 0.6400 0.2039 0.054 Uiso 1 1 calc R U
C37 C 0.1976(4) 0.7330(4) 0.16323(16) 0.0576(14) Uani 1 1 d . .
H37 H 0.1588 0.7157 0.1377 0.069 Uiso 1 1 calc R U
C38 C 0.2803(4) 0.8018(4) 0.16136(17) 0.0585(15) Uani 1 1 d . .
H38 H 0.2991 0.8323 0.1344 0.070 Uiso 1 1 calc R U
C39 C 0.3373(4) 0.8279(4) 0.19780(16) 0.0508(13) Uani 1 1 d . .
H39 H 0.3944 0.8769 0.1961 0.061 Uiso 1 1 calc R U
C40 C 0.3113(4) 0.7827(3) 0.23700(15) 0.0413(12) Uani 1 1 d . .
H40 H 0.3519 0.7994 0.2621 0.050 Uiso 1 1 calc R U
C41 C 0.2263(3) 0.7130(3) 0.23998(14) 0.0332(10) Uani 1 1 d . .
C42 C 0.3032(4) 0.4825(3) 0.24973(15) 0.0409(12) Uani 1 1 d . .
H42 H 0.2883 0.5175 0.2233 0.049 Uiso 1 1 calc R U
C43 C 0.3578(4) 0.3879(4) 0.24919(18) 0.0518(14) Uani 1 1 d . .
H43 H 0.3812 0.3589 0.2225 0.062 Uiso 1 1 calc R U
C44 C 0.3780(4) 0.3359(4) 0.2877(2) 0.0550(14) Uani 1 1 d . .
H44 H 0.4140 0.2705 0.2873 0.066 Uiso 1 1 calc R U
C45 C 0.3460(4) 0.3787(4) 0.32612(18) 0.0528(14) Uani 1 1 d . .
H45 H 0.3599 0.3426 0.3524 0.063 Uiso 1 1 calc R U
C46 C 0.2931(3) 0.4748(3) 0.32731(16) 0.0419(12) Uani 1 1 d . .
H46 H 0.2728 0.5049 0.3542 0.050 Uiso 1 1 calc R U
C47 C 0.2706(3) 0.5259(3) 0.28862(15) 0.0324(10) Uani 1 1 d . .

loop_
_atom_site_aniso_label
_atom_site_aniso_U_11
_atom_site_aniso_U_22
_atom_site_aniso_U_33
_atom_site_aniso_U_23
_atom_site_aniso_U_13
_atom_site_aniso_U_12
Cr1 0.0308(3) 0.0359(4) 0.0363(4) -0.0005(4) -0.0018(3) 0.0010(4)
P1 0.0278(5) 0.0309(6) 0.0378(7) 0.0023(6) -0.0015(5) -0.0015(5)
N1 0.0316(17) 0.0347(19) 0.037(2) -0.0022(18) -0.0010(17) 0.0011(15)
N2 0.041(2) 0.039(2) 0.032(2) 0.0000(18) -0.0017(18) -0.0002(18)
C1 0.037(2) 0.054(3) 0.053(3) -0.002(3) -0.003(2) 0.011(2)
C2 0.055(3) 0.071(4) 0.054(4) 0.006(3) 0.003(3) 0.027(3)
C3 0.058(4) 0.117(6) 0.085(5) 0.040(4) 0.029(3) 0.036(4)
C4 0.106(6) 0.128(7) 0.123(7) -0.064(6) -0.002(5) 0.048(5)
C5 0.065(4) 0.090(5) 0.098(5) 0.029(4) 0.018(4) 0.040(4)
C6 0.0291(19) 0.052(3) 0.034(2) 0.003(3) 0.0025(18) 0.001(2)
C7 0.035(2) 0.073(4) 0.051(3) 0.002(3) -0.005(2) 0.003(2)
C8 0.039(3) 0.073(4) 0.050(3) 0.001(3) -0.007(2) -0.019(3)
C9 0.057(3) 0.052(3) 0.047(3) -0.005(3) 0.000(3) -0.022(3)
C10 0.044(3) 0.044(3) 0.033(3) 0.002(2) 0.002(2) -0.006(2)
C11 0.035(2) 0.044(3) 0.027(2) 0.001(2) -0.002(2) -0.005(2)
C12 0.032(2) 0.039(3) 0.052(3) 0.002(3) -0.004(2) 0.009(2)
C13 0.050(3) 0.051(3) 0.060(4) -0.011(3) -0.001(3) 0.004(3)
C14 0.071(4) 0.060(4) 0.065(4) 0.005(3) -0.008(3) 0.019(3)
C15 0.055(3) 0.033(3) 0.060(4) -0.002(3) -0.011(3) -0.002(2)
C16 0.116(6) 0.073(5) 0.083(5) 0.016(4) -0.027(4) 0.023(4)
C17 0.113(6) 0.073(5) 0.106(6) -0.035(4) -0.025(5) 0.022(4)
C18 0.064(4) 0.065(4) 0.043(3) -0.007(3) -0.007(3) -0.004(3)
C19 0.088(4) 0.095(5) 0.039(3) 0.002(3) -0.009(3) -0.013(4)
C20 0.096(5) 0.116(6) 0.035(4) 0.015(4) 0.004(3) -0.017(5)
C21 0.072(4) 0.081(4) 0.046(4) 0.011(3) 0.007(3) -0.022(3)
C22 0.045(3) 0.062(3) 0.040(3) 0.003(3) 0.002(2) -0.004(3)
C23 0.043(3) 0.054(3) 0.036(3) 0.001(2) -0.004(2) 0.009(3)
C24 0.104(5) 0.101(5) 0.037(3) 0.002(4) -0.020(3) -0.025(5)
C25 0.085(5) 0.126(7) 0.129(7) -0.013(6) 0.018(5) -0.029(5)
C26 0.182(9) 0.110(6) 0.111(6) -0.039(5) -0.010(6) -0.028(7)
C27 0.044(3) 0.067(4) 0.045(3) 0.001(3) 0.004(2) -0.014(3)
C28 0.085(4) 0.068(4) 0.067(4) -0.002(3) 0.014(3) -0.021(4)
C29 0.060(4) 0.098(5) 0.075(4) -0.004(4) -0.008(3) -0.014(4)
C30 0.036(3) 0.047(3) 0.077(4) 0.001(3) -0.006(3) 0.001(2)
C31 0.033(3) 0.067(4) 0.096(5) 0.001(4) -0.007(3) 0.006(3)
C32 0.031(3) 0.079(4) 0.068(4) -0.011(3) -0.003(3) -0.007(3)
C33 0.048(3) 0.054(3) 0.061(4) -0.003(3) -0.001(3) -0.018(3)
C34 0.039(3) 0.039(3) 0.050(3) 0.001(2) -0.001(2) -0.002(2)
C35 0.029(2) 0.042(3) 0.033(3) -0.001(2) 0.002(2) -0.003(2)
C36 0.051(3) 0.044(3) 0.041(3) 0.002(2) -0.005(2) -0.016(2)
C37 0.071(3) 0.058(4) 0.044(3) 0.002(3) -0.009(3) -0.019(3)
C38 0.073(4) 0.061(3) 0.042(3) 0.015(3) 0.003(3) -0.009(3)
C39 0.047(3) 0.052(3) 0.053(3) 0.008(3) 0.005(3) -0.013(3)
C40 0.035(2) 0.046(3) 0.042(3) 0.005(2) -0.008(2) -0.004(2)
C41 0.031(2) 0.032(2) 0.037(3) 0.0002(19) -0.002(2) -0.0007(19)
C42 0.044(3) 0.036(3) 0.043(3) -0.001(2) 0.000(2) 0.002(2)
C43 0.053(3) 0.044(3) 0.058(4) -0.014(3) 0.008(3) 0.002(3)
C44 0.055(3) 0.028(3) 0.082(4) 0.001(3) 0.003(3) 0.008(2)
C45 0.058(3) 0.041(3) 0.060(4) 0.010(3) 0.002(3) 0.012(3)
C46 0.039(3) 0.040(3) 0.047(3) 0.004(2) 0.007(2) 0.003(2)
C47 0.0259(19) 0.026(2) 0.046(3) -0.003(2) 0.002(2) -0.0037(18)

loop_
_atom_type_symbol
_atom_type_description
_atom_type_scat_dispersion_real
_atom_type_scat_dispersion_imag
_atom_type_scat_source
C C 0.0033 0.0016 'International Tables Vol C Tables 4.2.6.8 and 6.1.1.4'
H H 0.0000 0.0000 'International Tables Vol C Tables 4.2.6.8 and 6.1.1.4'
N N 0.0061 0.0033 'International Tables Vol C Tables 4.2.6.8 and 6.1.1.4'
P P 0.1023 0.0942 'International Tables Vol C Tables 4.2.6.8 and 6.1.1.4'
Cr Cr 0.3209 0.6236 'International Tables Vol C Tables 4.2.6.8 and 6.1.1.4'

loop_
_geom_angle_atom_site_label_1
_geom_angle_atom_site_label_2
_geom_angle_atom_site_label_3
_geom_angle
N2 Cr1 N1 124.26(18)
N2 Cr1 C1 107.4(2)
N1 Cr1 C1 107.2(2)
N2 Cr1 P1 106.83(13)
N1 Cr1 P1 107.81(13)
C1 Cr1 P1 100.91(16)
C41 P1 C35 102.8(2)
C41 P1 C47 104.3(2)
C35 P1 C47 103.65(19)
C41 P1 Cr1 115.83(14)
C35 P1 Cr1 116.00(15)
C47 P1 Cr1 112.69(15)
C11 N1 Cr1 166.3(3)
C23 N2 Cr1 168.5(3)
C2 C1 Cr1 137.4(4)
C2 C1 H1 107(2)
Cr1 C1 H1 112(2)
C5 C2 C1 110.5(5)
C5 C2 C3 108.6(5)
C1 C2 C3 112.4(5)
C5 C2 C4 108.9(5)
C1 C2 C4 106.8(5)
C3 C2 C4 109.6(6)
C2 C3 H3A 109.5
C2 C3 H3B 109.5
H3A C3 H3B 109.5
C2 C3 H3C 109.5
H3A C3 H3C 109.5
H3B C3 H3C 109.5
C2 C4 H4A 109.5
C2 C4 H4B 109.5
H4A C4 H4B 109.5
C2 C4 H4C 109.5
H4A C4 H4C 109.5
H4B C4 H4C 109.5
C2 C5 H5A 109.5
C2 C5 H5B 109.5
H5A C5 H5B 109.5
C2 C5 H5C 109.5
H5A C5 H5C 109.5
H5B C5 H5C 109.5
C7 C6 C11 117.4(5)
C7 C6 C12 122.4(4)
C11 C6 C12 119.9(4)
C8 C7 C6 121.7(5)
C8 C7 H7 119.1
C6 C7 H7 119.1
C9 C8 C7 119.7(5)
C9 C8 H8 120.1
C7 C8 H8 120.1
C8 C9 C10 122.8(5)
C8 C9 H9 118.6
C10 C9 H9 118.6
C9 C10 C11 117.3(4)
C9 C10 C15 122.7(4)
C11 C10 C15 120.0(4)
N1 C11 C10 119.0(4)
N1 C11 C6 120.0(4)
C10 C11 C6 121.0(4)
C6 C12 C13 109.4(4)
C6 C12 C14 113.5(4)
C13 C12 C14 110.8(4)
C6 C12 H12 107.6
C13 C12 H12 107.6
C14 C12 H12 107.6
C12 C13 H13A 109.5
C12 C13 H13B 109.5
H13A C13 H13B 109.5
C12 C13 H13C 109.5
H13A C13 H13C 109.5
H13B C13 H13C 109.5
C12 C14 H14A 109.5
C12 C14 H14B 109.5
H14A C14 H14B 109.5
C12 C14 H14C 109.5
H14A C14 H14C 109.5
H14B C14 H14C 109.5
C10 C15 C16 110.0(5)
C10 C15 C17 113.4(4)
C16 C15 C17 110.6(5)
C10 C15 H15 107.5
C16 C15 H15 107.5
C17 C15 H15 107.5
C15 C16 H16A 109.5
C15 C16 H16B 109.5
H16A C16 H16B 109.5
C15 C16 H16C 109.5
H16A C16 H16C 109.5
H16B C16 H16C 109.5
C15 C17 H17A 109.5
C15 C17 H17B 109.5
H17A C17 H17B 109.5
C15 C17 H17C 109.5
H17A C17 H17C 109.5
H17B C17 H17C 109.5
C19 C18 C23 118.4(5)
C19 C18 C24 120.3(5)
C23 C18 C24 121.2(5)
C20 C19 C18 121.0(6)
C20 C19 H19 119.5
C18 C19 H19 119.5
C19 C20 C21 120.2(6)
C19 C20 H20 119.9
C21 C20 H20 119.9
C20 C21 C22 121.7(6)
C20 C21 H21 119.2
C22 C21 H21 119.2
C21 C22 C23 118.5(5)
C21 C22 C27 119.9(5)
C23 C22 C27 121.6(4)
N2 C23 C22 121.0(4)
N2 C23 C18 118.9(5)
C22 C23 C18 120.1(5)
C18 C24 C25 110.0(6)
C18 C24 C26 114.6(6)
C25 C24 C26 109.8(6)
C18 C24 H24 107.4
C25 C24 H24 107.4
C26 C24 H24 107.4
C24 C25 H25A 109.5
C24 C25 H25B 109.5
H25A C25 H25B 109.5
C24 C25 H25C 109.5
H25A C25 H25C 109.5
H25B C25 H25C 109.5
C24 C26 H26A 109.5
C24 C26 H26B 109.5
H26A C26 H26B 109.5
C24 C26 H26C 109.5
H26A C26 H26C 109.5
H26B C26 H26C 109.5
C28 C27 C22 112.3(5)
C28 C27 C29 110.0(5)
C22 C27 C29 110.6(5)
C28 C27 H27 107.9
C22 C27 H27 107.9
C29 C27 H27 107.9
C27 C28 H28A 109.5
C27 C28 H28B 109.5
H28A C28 H28B 109.5
C27 C28 H28C 109.5
H28A C28 H28C 109.5
H28B C28 H28C 109.5
C27 C29 H29A 109.5
C27 C29 H29B 109.5
H29A C29 H29B 109.5
C27 C29 H29C 109.5
H29A C29 H29C 109.5
H29B C29 H29C 109.5
C35 C30 C31 120.6(5)
C35 C30 H30 119.7
C31 C30 H30 119.7
C32 C31 C30 119.9(5)
C32 C31 H31 120.0
C30 C31 H31 120.0
C31 C32 C33 120.5(5)
C31 C32 H32 119.7
C33 C32 H32 119.7
C32 C33 C34 119.6(5)
C32 C33 H33 120.2
C34 C33 H33 120.2
C35 C34 C33 120.5(4)
C35 C34 H34 119.8
C33 C34 H34 119.8
C30 C35 C34 118.8(4)
C30 C35 P1 118.6(3)
C34 C35 P1 122.6(3)
C37 C36 C41 120.6(4)
C37 C36 H36 119.7
C41 C36 H36 119.7
C38 C37 C36 119.6(5)
C38 C37 H37 120.2
C36 C37 H37 120.2
C37 C38 C39 121.1(5)
C37 C38 H38 119.4
C39 C38 H38 119.4
C38 C39 C40 119.7(5)
C38 C39 H39 120.1
C40 C39 H39 120.1
C39 C40 C41 120.4(4)
C39 C40 H40 119.8
C41 C40 H40 119.8
C36 C41 C40 118.5(4)
C36 C41 P1 121.2(3)
C40 C41 P1 120.1(3)
C47 C42 C43 120.3(5)
C47 C42 H42 119.9
C43 C42 H42 119.9
C44 C43 C42 119.9(5)
C44 C43 H43 120.1
C42 C43 H43 120.1
C45 C44 C43 119.9(4)
C45 C44 H44 120.0
C43 C44 H44 120.0
C44 C45 C46 120.9(5)
C44 C45 H45 119.5
C46 C45 H45 119.5
C47 C46 C45 119.2(5)
C47 C46 H46 120.4
C45 C46 H46 120.4
C42 C47 C46 119.8(4)
C42 C47 P1 122.2(4)
C46 C47 P1 118.0(3)

loop_
_geom_bond_atom_site_label_1
_geom_bond_atom_site_label_2
_geom_bond_distance
Cr1 N2 1.656(4)
Cr1 N1 1.675(3)
Cr1 C1 1.848(5)
Cr1 P1 2.3647(13)
P1 C41 1.818(4)
P1 C35 1.824(4)
P1 C47 1.829(4)
N1 C11 1.394(5)
N2 C23 1.380(6)
C1 C2 1.516(7)
C1 H1 1.03(4)
C2 C5 1.515(7)
C2 C3 1.523(8)
C2 C4 1.539(9)
C3 H3A 0.9800
C3 H3B 0.9800
C3 H3C 0.9800
C4 H4A 0.9800
C4 H4B 0.9800
C4 H4C 0.9800
C5 H5A 0.9800
C5 H5B 0.9800
C5 H5C 0.9800
C6 C7 1.395(6)
C6 C11 1.423(6)
C6 C12 1.501(6)
C7 C8 1.379(7)
C7 H7 0.9500
C8 C9 1.364(7)
C8 H8 0.9500
C9 C10 1.386(6)
C9 H9 0.9500
C10 C11 1.420(6)
C10 C15 1.505(6)
C12 C13 1.516(7)
C12 C14 1.533(6)
C12 H12 1.0000
C13 H13A 0.9800
C13 H13B 0.9800
C13 H13C 0.9800
C14 H14A 0.9800
C14 H14B 0.9800
C14 H14C 0.9800
C15 C16 1.504(8)
C15 C17 1.521(7)
C15 H15 1.0000
C16 H16A 0.9800
C16 H16B 0.9800
C16 H16C 0.9800
C17 H17A 0.9800
C17 H17B 0.9800
C17 H17C 0.9800
C18 C19 1.390(7)
C18 C23 1.424(6)
C18 C24 1.499(8)
C19 C20 1.370(8)
C19 H19 0.9500
C20 C21 1.372(8)
C20 H20 0.9500
C21 C22 1.385(7)
C21 H21 0.9500
C22 C23 1.403(7)
C22 C27 1.519(7)
C24 C25 1.509(8)
C24 C26 1.520(9)
C24 H24 1.0000
C25 H25A 0.9800
C25 H25B 0.9800
C25 H25C 0.9800
C26 H26A 0.9800
C26 H26B 0.9800
C26 H26C 0.9800
C27 C28 1.518(7)
C27 C29 1.530(7)
C27 H27 1.0000
C28 H28A 0.9800
C28 H28B 0.9800
C28 H28C 0.9800
C29 H29A 0.9800
C29 H29B 0.9800
C29 H29C 0.9800
C30 C35 1.378(6)
C30 C31 1.389(7)
C30 H30 0.9500
C31 C32 1.362(7)
C31 H31 0.9500
C32 C33 1.372(7)
C32 H32 0.9500
C33 C34 1.394(6)
C33 H33 0.9500
C34 C35 1.381(6)
C34 H34 0.9500
C36 C37 1.385(6)
C36 C41 1.389(6)
C36 H36 0.9500
C37 C38 1.357(7)
C37 H37 0.9500
C38 C39 1.372(7)
C38 H38 0.9500
C39 C40 1.380(6)
C39 H39 0.9500
C40 C41 1.389(6)
C40 H40 0.9500
C42 C47 1.384(6)
C42 C43 1.390(6)
C42 H42 0.9500
C43 C44 1.384(7)
C43 H43 0.9500
C44 C45 1.367(7)
C44 H44 0.9500
C45 C46 1.396(6)
C45 H45 0.9500
C46 C47 1.390(6)
C46 H46 0.9500
